data_4089240
loop_
_publ_author_name
'Border, Emily C.'
'Maguire, Melissa'
'MacLellan, Jonathan G.'
'Andrews, Philip C.'

_publ_section_title
;
 Metal-Induced C--N Bond Cleavage in the Decomposition of Alkali
 (R,R)-Bis(\a-methylbenzyl)amide Complexes
;
_journal_issue 8
_journal_name_full Organometallics
_journal_page_first 1496
_journal_paper_doi 10.1021/acs.organomet.7b00074
_journal_volume 36
_journal_year 2017
_chemical_absolute_configuration syn
_chemical_formula_moiety 'C44 H72 Li2 N8 O2 P2'
_chemical_formula_sum 'C44 H72 Li2 N8 O2 P2'
_chemical_formula_weight 820.91
_space_group_crystal_system orthorhombic
_space_group_IT_number 19
_space_group_name_Hall 'P 2ac 2ab'
_space_group_name_H-M_alt 'P 21 21 21'
_atom_sites_solution_hydrogens geom
_audit_creation_method SHELXL-2014/7
_cell_angle_alpha 90
_cell_angle_beta 90
_cell_angle_gamma 90
_cell_formula_units_Z 4
_cell_length_a 16.0729(9)
_cell_length_b 27.9462(16)
_cell_length_c 10.8469(5)
_cell_measurement_reflns_used 9949
_cell_measurement_temperature 123(2)
_cell_measurement_theta_max 26.40
_cell_measurement_theta_min 2.38
_cell_volume 4872.2(5)
_computing_cell_refinement 'Bruker Apex2 v2014.1-7 (Bruker AXS, 2014)'
_computing_data_collection 'Bruker Apex2 v2014.1-7 (Bruker AXS, 2014)'
_computing_data_reduction 'Bruker Apex2 v2014.1-7 (Bruker AXS, 2014)'
_computing_structure_refinement 'SHELXL-2014/7 (Sheldrick, 2015)'
_computing_structure_solution 'SHELXS-97 (Sheldrick, 2015)'
_diffrn_ambient_temperature 123(2)
_diffrn_measured_fraction_theta_full 0.997
_diffrn_measured_fraction_theta_max 0.997
_diffrn_measurement_device_type 'Bruker APEXII CCD'
_diffrn_measurement_method '\f and \w scans'
_diffrn_radiation_type MoK\a
_diffrn_radiation_wavelength 0.71073
_diffrn_reflns_av_R_equivalents 0.0569
_diffrn_reflns_av_unetI/netI 0.0564
_diffrn_reflns_Laue_measured_fraction_full 0.997
_diffrn_reflns_Laue_measured_fraction_max 0.997
_diffrn_reflns_limit_h_max 19
_diffrn_reflns_limit_h_min -17
_diffrn_reflns_limit_k_max 33
_diffrn_reflns_limit_k_min -20
_diffrn_reflns_limit_l_max 12
_diffrn_reflns_limit_l_min -12
_diffrn_reflns_number 28644
_diffrn_reflns_point_group_measured_fraction_full 0.998
_diffrn_reflns_point_group_measured_fraction_max 0.998
_diffrn_reflns_theta_full 25.199
_diffrn_reflns_theta_max 25.199
_diffrn_reflns_theta_min 2.265
_diffrn_source 'fine focus sealed tube'
_exptl_absorpt_coefficient_mu 0.131
_exptl_absorpt_correction_T_max 0.7454
_exptl_absorpt_correction_T_min 0.6502
_exptl_absorpt_correction_type multi-scan
_exptl_absorpt_process_details 'SADABS-2014/3 (Bruker AXS, 2014)'
_exptl_crystal_colour colourless
_exptl_crystal_density_diffrn 1.119
_exptl_crystal_density_meas ?
_exptl_crystal_description prism
_exptl_crystal_F_000 1776
_exptl_crystal_size_max 0.20
_exptl_crystal_size_mid 0.10
_exptl_crystal_size_min 0.10
_refine_diff_density_max 0.371
_refine_diff_density_min -0.515
_refine_diff_density_rms 0.080
_refine_ls_abs_structure_details
;
 Flack x determined using 2698 quotients [(I+)-(I-)]/[(I+)+(I-)]
 (Parsons, Flack and Wagner, Acta Cryst. B69 (2013) 249-259).
;
_refine_ls_abs_structure_Flack 0.12(4)
_refine_ls_extinction_method none
_refine_ls_goodness_of_fit_ref 1.230
_refine_ls_hydrogen_treatment constr
_refine_ls_matrix_type full
_refine_ls_number_parameters 606
_refine_ls_number_reflns 8756
_refine_ls_number_restraints 73
_refine_ls_restrained_S_all 1.227
_refine_ls_R_factor_all 0.0997
_refine_ls_R_factor_gt 0.0902
_refine_ls_shift/su_max 0.001
_refine_ls_shift/su_mean 0.000
_refine_ls_structure_factor_coef Fsqd
_refine_ls_weighting_details 'w=1/[\s^2^(Fo^2^)+18.1776P] where P=(Fo^2^+2Fc^2^)/3'
_refine_ls_weighting_scheme calc
_refine_ls_wR_factor_gt 0.1952
_refine_ls_wR_factor_ref 0.1990
_reflns_Friedel_coverage 0.796
_reflns_Friedel_fraction_full 1.000
_reflns_Friedel_fraction_max 1.000
_reflns_number_gt 7714
_reflns_number_total 8756
_reflns_threshold_expression 'I > 2\s(I)'
_cod_data_source_file om7b00074_si_002.cif
_cod_data_source_block Compound3
_cod_depositor_comments
;
The following automatic conversions were performed:

data item '_exptl_crystal_density_meas' value 'not measured' was
changed to '?' -- the value is perceived as not measured.

Automatic conversion script
Id: cif_fix_values 6909 2019-04-08 15:41:33Z antanas 
;
_cod_database_code 4089240
_shelx_shelxl_version_number 2014/7
_shelx_space_group_comment
;
The symmetry employed for this shelxl refinement is uniquely defined
by the following loop, which should always be used as a source of
symmetry information in preference to the above space-group names.
They are only intended as comments.
;

loop_
_space_group_symop_operation_xyz
'x, y, z'
'-x+1/2, -y, z+1/2'
'x+1/2, -y+1/2, -z'
'-x, y+1/2, -z+1/2'

loop_
_atom_site_label
_atom_site_type_symbol
_atom_site_fract_x
_atom_site_fract_y
_atom_site_fract_z
_atom_site_U_iso_or_equiv
_atom_site_adp_type
_atom_site_occupancy
_atom_site_site_symmetry_order
_atom_site_calc_flag
_atom_site_refinement_flags_posn
_atom_site_refinement_flags_adp
_atom_site_refinement_flags_occupancy
_atom_site_disorder_assembly
_atom_site_disorder_group
P1 P 0.38738(12) 0.76302(7) 0.2983(2) 0.0204(4) Uani 1 1 d . . . . .
P2 P 0.4242(2) 0.48966(8) -0.1285(2) 0.0426(7) Uani 1 1 d . . . . .
O1 O 0.4117(3) 0.73108(18) 0.1957(5) 0.0253(12) Uani 1 1 d . . . . .
O2 O 0.4130(4) 0.53889(19) -0.0830(6) 0.0308(14) Uani 1 1 d . . . . .
N1 N 0.3404(4) 0.6574(2) -0.0472(6) 0.0175(14) Uani 1 1 d . . . . .
N2 N 0.5026(4) 0.6240(2) 0.1112(6) 0.0189(14) Uani 1 1 d . . . . .
N3 N 0.3556(4) 0.8145(2) 0.2422(6) 0.0262(16) Uani 1 1 d . . . . .
N4 N 0.3135(4) 0.7424(2) 0.3899(6) 0.0271(15) Uani 1 1 d . . . . .
N5 N 0.4654(4) 0.7714(2) 0.3911(6) 0.0230(15) Uani 1 1 d . . . . .
N6 N 0.5166(6) 0.4681(3) -0.0958(8) 0.048(2) Uani 1 1 d D U . . .
N7 N 0.4300(9) 0.4856(4) -0.2845(12) 0.023(3) Uani 0.541(19) 1 d D U P A 1
N7' N 0.3890(13) 0.4880(7) -0.2698(18) 0.045(5) Uani 0.459(19) 1 d D U P A 2
N8 N 0.3651(13) 0.4527(8) -0.078(3) 0.037(6) Uani 0.52(4) 1 d D U P A 1
C1 C 0.2560(5) 0.6659(3) -0.0018(7) 0.0201(17) Uani 1 1 d . . . . .
H1 H 0.2442 0.7009 -0.0111 0.024 Uiso 1 1 calc R U . . .
C2 C 0.1863(5) 0.6387(3) -0.0668(7) 0.0231(18) Uani 1 1 d . . . . .
C3 C 0.1048(6) 0.6546(4) -0.0581(9) 0.043(2) Uani 1 1 d . . . . .
H3 H 0.0930 0.6837 -0.0163 0.051 Uiso 1 1 calc R U . . .
C4 C 0.0405(6) 0.6284(4) -0.1097(11) 0.056(3) Uani 1 1 d . . . . .
H4 H -0.0149 0.6402 -0.1041 0.067 Uiso 1 1 calc R U . . .
C5 C 0.0549(7) 0.5861(4) -0.1682(10) 0.052(3) Uani 1 1 d . . . . .
H5 H 0.0099 0.5679 -0.2003 0.062 Uiso 1 1 calc R U . . .
C6 C 0.1370(6) 0.5696(4) -0.1805(9) 0.044(3) Uani 1 1 d . . . . .
H6 H 0.1484 0.5407 -0.2232 0.052 Uiso 1 1 calc R U . . .
C7 C 0.2013(6) 0.5961(3) -0.1295(9) 0.035(2) Uani 1 1 d . . . . .
H7 H 0.2569 0.5850 -0.1376 0.042 Uiso 1 1 calc R U . . .
C8 C 0.2521(5) 0.6542(3) 0.1353(7) 0.0267(19) Uani 1 1 d . . . . .
H8A H 0.1955 0.6599 0.1658 0.040 Uiso 1 1 calc R U . . .
H8B H 0.2668 0.6205 0.1479 0.040 Uiso 1 1 calc R U . . .
H8C H 0.2913 0.6746 0.1803 0.040 Uiso 1 1 calc R U . . .
C9 C 0.3459(6) 0.6739(3) -0.1751(7) 0.0251(18) Uani 1 1 d . . . . .
H9 H 0.2955 0.6614 -0.2186 0.030 Uiso 1 1 calc R U . . .
C10 C 0.3449(5) 0.7284(3) -0.1901(7) 0.0254(18) Uani 1 1 d . . . . .
C11 C 0.4103(6) 0.7557(3) -0.1554(8) 0.035(2) Uani 1 1 d . . . . .
H11 H 0.4580 0.7408 -0.1205 0.042 Uiso 1 1 calc R U . . .
C12 C 0.4091(7) 0.8052(3) -0.1696(9) 0.046(3) Uani 1 1 d . . . . .
H12 H 0.4562 0.8238 -0.1466 0.055 Uiso 1 1 calc R U . . .
C13 C 0.3400(6) 0.8270(3) -0.2167(10) 0.045(3) Uani 1 1 d . . . . .
H13 H 0.3388 0.8608 -0.2255 0.054 Uiso 1 1 calc R U . . .
C14 C 0.2725(6) 0.8004(3) -0.2513(10) 0.043(3) Uani 1 1 d . . . . .
H14 H 0.2244 0.8154 -0.2844 0.052 Uiso 1 1 calc R U . . .
C15 C 0.2757(5) 0.7510(3) -0.2371(7) 0.029(2) Uani 1 1 d . . . . .
H15 H 0.2289 0.7323 -0.2604 0.035 Uiso 1 1 calc R U . . .
C16 C 0.4209(6) 0.6522(3) -0.2388(8) 0.032(2) Uani 1 1 d . . . . .
H16A H 0.4235 0.6636 -0.3242 0.048 Uiso 1 1 calc R U . . .
H16B H 0.4717 0.6616 -0.1951 0.048 Uiso 1 1 calc R U . . .
H16C H 0.4161 0.6172 -0.2384 0.048 Uiso 1 1 calc R U . . .
C17 C 0.5070(5) 0.5869(3) 0.2062(8) 0.0222(17) Uani 1 1 d . . . . .
H17 H 0.5395 0.5596 0.1711 0.027 Uiso 1 1 calc R U . . .
C18 C 0.5476(5) 0.6006(3) 0.3273(7) 0.0245(18) Uani 1 1 d . . . . .
C19 C 0.5995(6) 0.5689(3) 0.3886(8) 0.034(2) Uani 1 1 d . . . . .
H19 H 0.6118 0.5388 0.3522 0.041 Uiso 1 1 calc R U . . .
C20 C 0.6338(7) 0.5804(4) 0.5021(11) 0.054(3) Uani 1 1 d . . . . .
H20 H 0.6692 0.5582 0.5429 0.064 Uiso 1 1 calc R U . . .
C21 C 0.6166(6) 0.6239(4) 0.5554(9) 0.039(2) Uani 1 1 d . . . . .
H21 H 0.6387 0.6315 0.6343 0.047 Uiso 1 1 calc R U . . .
C22 C 0.5675(6) 0.6563(3) 0.4944(8) 0.032(2) Uani 1 1 d . . . . .
H22 H 0.5562 0.6865 0.5306 0.038 Uiso 1 1 calc R U . . .
C23 C 0.5342(5) 0.6451(3) 0.3799(7) 0.0239(17) Uani 1 1 d . . . . .
H23 H 0.5018 0.6682 0.3372 0.029 Uiso 1 1 calc R U . . .
C24 C 0.4195(5) 0.5685(3) 0.2339(7) 0.0279(19) Uani 1 1 d . . . . .
H24A H 0.4225 0.5437 0.2976 0.042 Uiso 1 1 calc R U . . .
H24B H 0.3848 0.5950 0.2633 0.042 Uiso 1 1 calc R U . . .
H24C H 0.3952 0.5550 0.1587 0.042 Uiso 1 1 calc R U . . .
C25 C 0.5895(5) 0.6398(3) 0.0891(8) 0.0233(18) Uani 1 1 d . . . . .
H25 H 0.6161 0.6453 0.1712 0.028 Uiso 1 1 calc R U . . .
C26 C 0.6416(5) 0.6028(3) 0.0201(8) 0.0259(18) Uani 1 1 d . . . . .
C27 C 0.6250(5) 0.5883(3) -0.0959(8) 0.030(2) Uani 1 1 d . . . . .
H27 H 0.5780 0.6014 -0.1369 0.036 Uiso 1 1 calc R U . . .
C28 C 0.6732(6) 0.5553(3) -0.1572(9) 0.039(2) Uani 1 1 d . . . . .
H28 H 0.6597 0.5461 -0.2391 0.046 Uiso 1 1 calc R U . . .
C29 C 0.7419(6) 0.5354(4) -0.0986(11) 0.048(3) Uani 1 1 d . . . . .
H29 H 0.7761 0.5129 -0.1400 0.058 Uiso 1 1 calc R U . . .
C30 C 0.7595(6) 0.5492(4) 0.0215(12) 0.053(3) Uani 1 1 d . . . . .
H30 H 0.8064 0.5360 0.0626 0.064 Uiso 1 1 calc R U . . .
C31 C 0.7092(6) 0.5818(4) 0.0818(11) 0.043(3) Uani 1 1 d . . . . .
H31 H 0.7204 0.5900 0.1652 0.052 Uiso 1 1 calc R U . . .
C32 C 0.5912(5) 0.6871(3) 0.0191(8) 0.0284(19) Uani 1 1 d . . . . .
H32A H 0.6490 0.6969 0.0055 0.043 Uiso 1 1 calc R U . . .
H32B H 0.5633 0.6831 -0.0606 0.043 Uiso 1 1 calc R U . . .
H32C H 0.5623 0.7117 0.0672 0.043 Uiso 1 1 calc R U . . .
C33 C 0.3076(6) 0.8170(4) 0.1305(9) 0.043(2) Uani 1 1 d . . . . .
H33A H 0.2482 0.8184 0.1511 0.064 Uiso 1 1 calc R U . . .
H33B H 0.3186 0.7886 0.0801 0.064 Uiso 1 1 calc R U . . .
H33C H 0.3231 0.8458 0.0844 0.064 Uiso 1 1 calc R U . . .
C34 C 0.3529(6) 0.8577(3) 0.3185(11) 0.044(3) Uani 1 1 d . . . . .
H34A H 0.3723 0.8852 0.2702 0.065 Uiso 1 1 calc R U . . .
H34B H 0.3889 0.8535 0.3906 0.065 Uiso 1 1 calc R U . . .
H34C H 0.2956 0.8634 0.3458 0.065 Uiso 1 1 calc R U . . .
C35 C 0.2278(6) 0.7579(4) 0.3834(12) 0.055(3) Uani 1 1 d . . . . .
H35A H 0.1929 0.7313 0.3556 0.083 Uiso 1 1 calc R U . . .
H35B H 0.2231 0.7846 0.3251 0.083 Uiso 1 1 calc R U . . .
H35C H 0.2094 0.7684 0.4652 0.083 Uiso 1 1 calc R U . . .
C36 C 0.3256(6) 0.6966(3) 0.4517(9) 0.038(2) Uani 1 1 d . . . . .
H36A H 0.3091 0.6995 0.5384 0.057 Uiso 1 1 calc R U . . .
H36B H 0.3843 0.6874 0.4469 0.057 Uiso 1 1 calc R U . . .
H36C H 0.2914 0.6721 0.4115 0.057 Uiso 1 1 calc R U . . .
C37 C 0.4593(6) 0.7852(3) 0.5220(8) 0.036(2) Uani 1 1 d . . . . .
H37A H 0.4912 0.7627 0.5724 0.053 Uiso 1 1 calc R U . . .
H37B H 0.4009 0.7847 0.5477 0.053 Uiso 1 1 calc R U . . .
H37C H 0.4819 0.8176 0.5328 0.053 Uiso 1 1 calc R U . . .
C38 C 0.5494(5) 0.7767(3) 0.3411(8) 0.029(2) Uani 1 1 d . . . . .
H38A H 0.5640 0.8107 0.3378 0.043 Uiso 1 1 calc R U . . .
H38B H 0.5515 0.7631 0.2579 0.043 Uiso 1 1 calc R U . . .
H38C H 0.5891 0.7599 0.3942 0.043 Uiso 1 1 calc R U . . .
C39 C 0.5467(7) 0.4726(4) 0.0268(10) 0.050(3) Uani 1 1 d . . . . .
H39A H 0.5436 0.4415 0.0682 0.075 Uiso 1 1 calc R U . . .
H39B H 0.5126 0.4959 0.0716 0.075 Uiso 1 1 calc R U . . .
H39C H 0.6046 0.4836 0.0251 0.075 Uiso 1 1 calc R U . . .
C40 C 0.530(4) 0.4312(11) -0.194(3) 0.062(9) Uani 0.38(4) 1 d D U P B 1
H40A H 0.5754 0.4412 -0.2482 0.092 Uiso 0.38(4) 1 calc R U P B 1
H40B H 0.4787 0.4277 -0.2429 0.092 Uiso 0.38(4) 1 calc R U P B 1
H40C H 0.5437 0.4005 -0.1559 0.092 Uiso 0.38(4) 1 calc R U P B 1
C40' C 0.5771(16) 0.4377(7) -0.165(2) 0.044(6) Uani 0.62(4) 1 d D U P B 2
H40D H 0.6297 0.4549 -0.1741 0.067 Uiso 0.62(4) 1 calc R U P B 2
H40E H 0.5544 0.4300 -0.2462 0.067 Uiso 0.62(4) 1 calc R U P B 2
H40F H 0.5868 0.4080 -0.1188 0.067 Uiso 0.62(4) 1 calc R U P B 2
C41 C 0.4740(14) 0.5210(7) -0.3579(18) 0.033(5) Uani 0.541(19) 1 d D U P A 1
H41A H 0.5145 0.5049 -0.4112 0.050 Uiso 0.541(19) 1 calc R U P A 1
H41B H 0.5030 0.5434 -0.3031 0.050 Uiso 0.541(19) 1 calc R U P A 1
H41C H 0.4340 0.5387 -0.4089 0.050 Uiso 0.541(19) 1 calc R U P A 1
C41' C 0.4393(18) 0.5131(12) -0.359(3) 0.054(8) Uani 0.459(19) 1 d D U P A 2
H41D H 0.4332 0.4979 -0.4402 0.082 Uiso 0.459(19) 1 calc R U P A 2
H41E H 0.4978 0.5121 -0.3340 0.082 Uiso 0.459(19) 1 calc R U P A 2
H41F H 0.4209 0.5465 -0.3644 0.082 Uiso 0.459(19) 1 calc R U P A 2
C42 C 0.4024(16) 0.4431(6) -0.3489(17) 0.060(7) Uani 0.541(19) 1 d D U P A 1
H42A H 0.3902 0.4512 -0.4350 0.090 Uiso 0.541(19) 1 calc R U P A 1
H42B H 0.3521 0.4307 -0.3093 0.090 Uiso 0.541(19) 1 calc R U P A 1
H42C H 0.4463 0.4188 -0.3460 0.090 Uiso 0.541(19) 1 calc R U P A 1
C42' C 0.3064(15) 0.4771(12) -0.313(3) 0.077(10) Uani 0.459(19) 1 d D U P A 2
H42D H 0.2728 0.5064 -0.3140 0.115 Uiso 0.459(19) 1 calc R U P A 2
H42E H 0.2806 0.4535 -0.2587 0.115 Uiso 0.459(19) 1 calc R U P A 2
H42F H 0.3096 0.4640 -0.3971 0.115 Uiso 0.459(19) 1 calc R U P A 2
C43 C 0.385(2) 0.4028(8) -0.048(3) 0.043(7) Uani 0.52(4) 1 d D U P A 1
H43A H 0.3544 0.3932 0.0258 0.065 Uiso 0.52(4) 1 calc R U P A 1
H43B H 0.4448 0.3996 -0.0338 0.065 Uiso 0.52(4) 1 calc R U P A 1
H43C H 0.3686 0.3821 -0.1174 0.065 Uiso 0.52(4) 1 calc R U P A 1
C43' C 0.344(3) 0.4048(9) -0.050(4) 0.063(11) Uani 0.48(4) 1 d D U P A 2
H43D H 0.3734 0.3925 0.0230 0.095 Uiso 0.48(4) 1 calc R U P A 2
H43E H 0.3728 0.3943 -0.1244 0.095 Uiso 0.48(4) 1 calc R U P A 2
H43F H 0.2869 0.3925 -0.0500 0.095 Uiso 0.48(4) 1 calc R U P A 2
C44 C 0.2754(13) 0.4614(10) -0.088(4) 0.076(13) Uani 0.52(4) 1 d D U P A 1
H44A H 0.2581 0.4579 -0.1744 0.114 Uiso 0.52(4) 1 calc R U P A 1
H44B H 0.2629 0.4939 -0.0600 0.114 Uiso 0.52(4) 1 calc R U P A 1
H44C H 0.2453 0.4383 -0.0371 0.114 Uiso 0.52(4) 1 calc R U P A 1
C44' C 0.2659(17) 0.4787(10) 0.004(3) 0.062(8) Uani 0.48(4) 1 d D U P A 2
H44D H 0.2182 0.4678 -0.0451 0.093 Uiso 0.48(4) 1 calc R U P A 2
H44E H 0.2699 0.5136 -0.0009 0.093 Uiso 0.48(4) 1 calc R U P A 2
H44F H 0.2584 0.4690 0.0898 0.093 Uiso 0.48(4) 1 calc R U P A 2
Li1 Li 0.4185(9) 0.6008(5) -0.0179(13) 0.028(3) Uani 1 1 d . . . . .
Li2 Li 0.4214(8) 0.6784(4) 0.0928(11) 0.020(3) Uani 1 1 d . . . . .
N8' N 0.342(2) 0.4572(8) -0.045(3) 0.046(8) Uani 0.48(4) 1 d D U P A 2

loop_
_atom_site_aniso_label
_atom_site_aniso_U_11
_atom_site_aniso_U_22
_atom_site_aniso_U_33
_atom_site_aniso_U_23
_atom_site_aniso_U_13
_atom_site_aniso_U_12
P1 0.0135(9) 0.0199(10) 0.0279(10) -0.0083(9) 0.0013(9) -0.0016(8)
P2 0.079(2) 0.0168(10) 0.0316(13) -0.0017(10) -0.0149(13) -0.0041(12)
O1 0.018(3) 0.025(3) 0.032(3) -0.007(3) 0.002(2) 0.002(2)
O2 0.028(3) 0.020(3) 0.044(4) -0.003(3) -0.008(3) 0.002(2)
N1 0.019(3) 0.017(3) 0.016(3) 0.000(3) -0.003(3) -0.001(3)
N2 0.016(3) 0.020(3) 0.021(3) 0.002(3) 0.002(3) -0.003(3)
N3 0.018(3) 0.026(4) 0.035(4) -0.007(3) 0.000(3) -0.001(3)
N4 0.018(3) 0.034(4) 0.029(4) 0.001(3) 0.007(3) -0.002(3)
N5 0.013(3) 0.030(4) 0.026(4) -0.007(3) 0.003(3) -0.003(3)
N6 0.067(6) 0.029(4) 0.050(5) 0.006(4) 0.017(5) 0.027(4)
N7 0.024(6) 0.026(5) 0.019(5) -0.013(4) -0.006(5) -0.001(4)
N7' 0.048(7) 0.041(7) 0.046(7) -0.003(5) 0.004(6) 0.000(6)
N8 0.034(10) 0.030(9) 0.046(15) 0.006(8) 0.005(9) -0.008(7)
C1 0.027(4) 0.017(4) 0.016(4) 0.001(3) 0.001(3) -0.002(3)
C2 0.027(5) 0.027(4) 0.016(4) 0.005(3) -0.008(3) 0.001(3)
C3 0.032(5) 0.053(6) 0.043(6) -0.006(5) -0.008(5) 0.014(5)
C4 0.020(5) 0.082(8) 0.066(8) -0.008(7) -0.014(5) 0.008(5)
C5 0.044(7) 0.062(7) 0.049(7) -0.008(5) -0.021(5) -0.016(5)
C6 0.050(7) 0.043(6) 0.039(6) -0.007(5) -0.011(5) -0.008(5)
C7 0.035(5) 0.030(5) 0.039(5) -0.008(4) -0.006(4) -0.001(4)
C8 0.027(5) 0.037(5) 0.017(4) -0.005(4) 0.003(4) -0.012(4)
C9 0.035(5) 0.019(4) 0.021(4) -0.001(3) 0.003(4) -0.002(4)
C10 0.030(4) 0.024(4) 0.022(4) 0.007(3) 0.011(4) 0.005(4)
C11 0.039(5) 0.034(5) 0.033(5) 0.008(4) 0.008(4) 0.001(4)
C12 0.061(7) 0.027(5) 0.050(6) 0.002(4) 0.016(5) -0.015(5)
C13 0.052(6) 0.018(4) 0.064(7) 0.007(5) 0.038(6) 0.013(4)
C14 0.040(6) 0.037(5) 0.054(6) 0.016(5) 0.025(5) 0.014(5)
C15 0.030(5) 0.032(5) 0.026(4) 0.005(4) 0.009(4) 0.007(4)
C16 0.042(5) 0.029(4) 0.025(4) 0.003(4) 0.009(4) 0.009(4)
C17 0.024(4) 0.015(4) 0.028(4) 0.000(3) 0.003(4) 0.002(3)
C18 0.026(4) 0.026(4) 0.021(4) -0.001(3) 0.002(3) 0.000(4)
C19 0.037(5) 0.033(5) 0.032(5) -0.006(4) -0.001(4) 0.008(4)
C20 0.039(6) 0.070(8) 0.052(7) 0.001(6) -0.020(5) 0.021(5)
C21 0.028(5) 0.056(6) 0.033(5) -0.003(5) -0.004(4) -0.013(5)
C22 0.032(5) 0.036(5) 0.026(5) -0.004(4) 0.002(4) -0.013(4)
C23 0.025(4) 0.025(4) 0.022(4) 0.000(3) 0.000(4) 0.006(3)
C24 0.027(4) 0.032(4) 0.025(4) 0.002(4) 0.002(4) -0.011(4)
C25 0.018(4) 0.024(4) 0.028(4) -0.010(3) 0.005(3) -0.003(3)
C26 0.019(4) 0.029(4) 0.030(5) 0.003(4) 0.006(4) 0.000(4)
C27 0.026(5) 0.034(5) 0.029(5) 0.002(4) 0.005(4) 0.003(4)
C28 0.040(6) 0.047(6) 0.028(5) 0.000(4) 0.010(4) 0.021(5)
C29 0.029(5) 0.048(6) 0.068(8) -0.012(6) 0.006(5) 0.021(5)
C30 0.025(5) 0.055(7) 0.081(9) -0.003(6) -0.013(5) 0.014(5)
C31 0.033(6) 0.042(6) 0.055(7) 0.001(5) -0.004(5) 0.003(5)
C32 0.021(4) 0.028(4) 0.037(5) -0.009(4) 0.014(4) -0.003(3)
C33 0.031(5) 0.052(6) 0.045(6) -0.009(5) -0.010(5) 0.007(5)
C34 0.038(5) 0.018(4) 0.075(8) -0.007(5) 0.007(5) 0.003(4)
C35 0.022(5) 0.053(6) 0.091(9) 0.007(6) 0.031(6) 0.007(5)
C36 0.028(5) 0.050(6) 0.036(5) 0.008(4) 0.003(4) -0.016(4)
C37 0.027(5) 0.045(5) 0.036(5) -0.014(4) 0.002(4) -0.003(4)
C38 0.011(4) 0.037(5) 0.038(5) 0.005(4) -0.001(3) -0.008(3)
C39 0.047(6) 0.046(6) 0.058(7) 0.019(5) 0.008(5) 0.014(5)
C40 0.07(2) 0.051(13) 0.061(13) -0.002(11) 0.004(15) 0.046(16)
C40' 0.050(12) 0.039(9) 0.044(11) -0.004(7) 0.014(9) 0.020(9)
C41 0.038(11) 0.037(9) 0.025(9) -0.009(6) -0.006(8) -0.002(8)
C41' 0.045(14) 0.066(17) 0.052(13) 0.005(13) -0.007(11) -0.004(12)
C42 0.105(19) 0.039(9) 0.036(10) -0.021(7) -0.014(11) -0.024(10)
C42' 0.057(11) 0.11(2) 0.067(17) -0.007(16) 0.000(10) -0.019(11)
C43 0.051(15) 0.033(9) 0.045(13) 0.010(8) 0.010(14) -0.007(10)
C43' 0.08(2) 0.029(10) 0.08(2) 0.019(9) 0.02(2) -0.019(11)
C44 0.037(11) 0.058(15) 0.13(3) 0.027(18) 0.004(11) -0.003(8)
C44' 0.081(16) 0.046(13) 0.059(18) 0.008(12) -0.004(13) -0.013(11)
Li1 0.028(7) 0.023(7) 0.032(7) -0.009(6) -0.003(6) 0.004(6)
Li2 0.023(7) 0.019(6) 0.020(7) -0.004(5) 0.002(5) 0.001(5)
N8' 0.074(18) 0.021(9) 0.043(16) 0.013(8) -0.014(12) -0.020(10)

loop_
_atom_type_symbol
_atom_type_description
_atom_type_scat_dispersion_real
_atom_type_scat_dispersion_imag
_atom_type_scat_source
C C 0.0033 0.0016 'International Tables Vol C Tables 4.2.6.8 and 6.1.1.4'
H H 0.0000 0.0000 'International Tables Vol C Tables 4.2.6.8 and 6.1.1.4'
Li Li -0.0003 0.0001 'International Tables Vol C Tables 4.2.6.8 and 6.1.1.4'
N N 0.0061 0.0033 'International Tables Vol C Tables 4.2.6.8 and 6.1.1.4'
O O 0.0106 0.0060 'International Tables Vol C Tables 4.2.6.8 and 6.1.1.4'
P P 0.1023 0.0942 'International Tables Vol C Tables 4.2.6.8 and 6.1.1.4'

loop_
_geom_angle_atom_site_label_1
_geom_angle_atom_site_label_2
_geom_angle_atom_site_label_3
_geom_angle
O1 P1 N5 110.4(3)
O1 P1 N3 109.3(3)
N5 P1 N3 110.1(4)
O1 P1 N4 115.6(3)
N5 P1 N4 103.4(3)
N3 P1 N4 107.8(4)
O2 P2 N8 116.3(10)
O2 P2 N7' 107.4(8)
O2 P2 N6 112.4(4)
N8 P2 N6 103.9(9)
N7' P2 N6 120.4(9)
O2 P2 N7 113.7(5)
N8 P2 N7 110.4(12)
N6 P2 N7 98.1(6)
O2 P2 N8' 102.0(9)
N7' P2 N8' 101.5(12)
N6 P2 N8' 111.2(9)
P1 O1 Li2 162.6(5)
P2 O2 Li1 170.0(6)
C1 N1 C9 108.9(6)
C1 N1 Li1 130.0(6)
C9 N1 Li1 110.8(6)
C1 N1 Li2 106.7(6)
C9 N1 Li2 124.3(6)
Li1 N1 Li2 73.8(5)
C17 N2 C25 106.2(6)
C17 N2 Li2 129.5(6)
C25 N2 Li2 111.6(6)
C17 N2 Li1 106.8(6)
C25 N2 Li1 127.2(6)
Li2 N2 Li1 75.1(5)
C33 N3 C34 114.8(8)
C33 N3 P1 121.4(6)
C34 N3 P1 121.5(6)
C35 N4 C36 114.3(7)
C35 N4 P1 123.4(7)
C36 N4 P1 119.2(6)
C38 N5 C37 113.0(6)
C38 N5 P1 119.8(5)
C37 N5 P1 125.7(5)
C39 N6 C40' 107.3(13)
C39 N6 C40 132.8(17)
C39 N6 P2 118.6(7)
C40' N6 P2 133.6(13)
C40 N6 P2 103(2)
C42 N7 C41 116.3(15)
C42 N7 P2 121.3(12)
C41 N7 P2 121.8(10)
C42' N7' C41' 113(2)
C42' N7' P2 129.3(19)
C41' N7' P2 114.9(17)
C43 N8 C44 113(2)
C43 N8 P2 126.6(16)
C44 N8 P2 118.6(18)
N1 C1 C8 109.4(6)
N1 C1 C2 116.3(6)
C8 C1 C2 108.2(6)
C3 C2 C7 118.1(8)
C3 C2 C1 120.1(8)
C7 C2 C1 121.7(8)
C4 C3 C2 120.5(9)
C5 C4 C3 121.3(10)
C4 C5 C6 119.3(9)
C7 C6 C5 119.2(10)
C6 C7 C2 121.5(9)
N1 C9 C16 110.7(7)
N1 C9 C10 114.4(6)
C16 C9 C10 110.9(7)
C11 C10 C15 118.1(8)
C11 C10 C9 121.6(8)
C15 C10 C9 120.2(8)
C10 C11 C12 121.3(9)
C13 C12 C11 119.6(10)
C12 C13 C14 120.4(8)
C13 C14 C15 118.7(9)
C10 C15 C14 121.7(9)
N2 C17 C18 117.0(6)
N2 C17 C24 109.5(6)
C18 C17 C24 108.1(7)
C23 C18 C19 117.9(8)
C23 C18 C17 121.1(7)
C19 C18 C17 121.0(7)
C20 C19 C18 121.2(9)
C21 C20 C19 119.9(9)
C22 C21 C20 119.7(9)
C21 C22 C23 120.4(9)
C18 C23 C22 120.7(8)
N2 C25 C32 110.8(6)
N2 C25 C26 113.1(6)
C32 C25 C26 109.4(6)
C27 C26 C31 118.1(9)
C27 C26 C25 123.5(8)
C31 C26 C25 118.3(8)
C26 C27 C28 122.7(9)
C27 C28 C29 119.6(9)
C30 C29 C28 118.8(9)
C31 C30 C29 120.5(10)
C30 C31 C26 120.2(10)
O2 Li1 N1 128.9(8)
O2 Li1 N2 125.5(7)
N1 Li1 N2 105.5(6)
O2 Li1 Li2 173.1(8)
N1 Li1 Li2 53.9(5)
N2 Li1 Li2 51.7(5)
O1 Li2 N2 126.5(7)
O1 Li2 N1 127.5(7)
N2 Li2 N1 105.3(6)
O1 Li2 Li1 169.8(8)
N2 Li2 Li1 53.1(5)
N1 Li2 Li1 52.3(5)
C43' N8' C44' 116(2)
C43' N8' P2 117.7(19)
C44' N8' P2 125.3(17)

loop_
_geom_bond_atom_site_label_1
_geom_bond_atom_site_label_2
_geom_bond_distance
P1 O1 1.479(5)
P1 N5 1.625(7)
P1 N3 1.643(7)
P1 N4 1.652(7)
P2 O2 1.473(6)
P2 N8 1.51(2)
P2 N7' 1.63(2)
P2 N6 1.641(9)
P2 N7 1.699(13)
P2 N8' 1.84(3)
O1 Li2 1.853(13)
O2 Li1 1.872(14)
N1 C1 1.463(10)
N1 C9 1.464(10)
N1 Li1 2.043(15)
N1 Li2 2.085(14)
N2 C17 1.463(10)
N2 C25 1.484(10)
N2 Li2 2.014(14)
N2 Li1 2.051(15)
N3 C33 1.439(11)
N3 C34 1.465(11)
N4 C35 1.446(11)
N4 C36 1.457(11)
N5 C38 1.463(9)
N5 C37 1.474(11)
N6 C39 1.420(14)
N6 C40' 1.493(14)
N6 C40 1.501(17)
N7 C42 1.446(13)
N7 C41 1.454(14)
N7' C42' 1.441(15)
N7' C41' 1.446(15)
N8 C43 1.466(14)
N8 C44 1.467(15)
C1 C8 1.524(10)
C1 C2 1.527(11)
C2 C3 1.387(12)
C2 C7 1.390(12)
C3 C4 1.386(14)
C4 C5 1.363(15)
C5 C6 1.403(15)
C6 C7 1.387(13)
C9 C16 1.517(11)
C9 C10 1.531(11)
C10 C11 1.353(12)
C10 C15 1.377(12)
C11 C12 1.393(12)
C12 C13 1.365(15)
C13 C14 1.368(15)
C14 C15 1.390(12)
C17 C18 1.515(11)
C17 C24 1.527(11)
C18 C23 1.385(11)
C18 C19 1.386(12)
C19 C20 1.386(14)
C20 C21 1.374(15)
C21 C22 1.371(13)
C22 C23 1.387(12)
C25 C32 1.523(11)
C25 C26 1.528(11)
C26 C27 1.349(12)
C26 C31 1.405(13)
C27 C28 1.376(12)
C28 C29 1.389(13)
C29 C30 1.387(16)
C30 C31 1.382(14)
C43' N8' 1.466(14)
C44' N8' 1.467(15)
Li1 Li2 2.479(17)
